data_7717694
loop_
_publ_author_name
'Hsieh, Chang-Chih'
'Chen, Chia-Wei'
'Chiang, Ming-Hsi'
'Horng, Yih-Chern'

_publ_section_title
;
 Cu(II)-Mediated Tautomerization for the Pyrazole-Nitrile Coupling
 Reaction
;
_journal_name_full 'Dalton Transactions'
_journal_paper_doi 10.1039/D4DT02904F
_journal_year 2025
_chemical_formula_sum 'C10 H12 Cl2 Cu I2 N6 O8'
_chemical_formula_weight 732.51
_space_group_crystal_system monoclinic
_space_group_IT_number 14
_space_group_name_Hall '-P 2ybc'
_space_group_name_H-M_alt 'P 1 21/c 1'
_atom_sites_solution_hydrogens geom
_audit_creation_method SHELXL-2019/1
_audit_update_record
;
2024-12-13 deposited with the CCDC.	2024-12-17 downloaded from the CCDC.
;
_cell_angle_alpha 90
_cell_angle_beta 117.5270(10)
_cell_angle_gamma 90
_cell_formula_units_Z 2
_cell_length_a 7.9186(3)
_cell_length_b 11.1291(3)
_cell_length_c 13.1374(4)
_cell_measurement_reflns_used 2333
_cell_measurement_temperature 150(2)
_cell_measurement_theta_max 21.97
_cell_measurement_theta_min 2.53
_cell_volume 1026.69(6)
_computing_cell_refinement 'SAINT (Bruker, 2012)'
_computing_data_collection 'APEX2 (Bruker AXS, 2012)'
_computing_data_reduction 'SAINT (Bruker, 2012)'
_computing_molecular_graphics 'DIAMOND (Brandenburg, 1999)'
_computing_publication_material 'SHELXL-2019/1 (Sheldrick, 2019)'
_computing_structure_refinement 'SHELXL-2019/1 (Sheldrick, 2019)'
_computing_structure_solution 'SHELXL-2019/1 (Sheldrick, 2019)'
_diffrn_ambient_temperature 150(2)
_diffrn_measured_fraction_theta_full 0.997
_diffrn_measured_fraction_theta_max 0.997
_diffrn_measurement_device_type 'Bruker APEX-II CCD'
_diffrn_measurement_method \w
_diffrn_radiation_type MoK\a
_diffrn_radiation_wavelength 0.71073
_diffrn_reflns_av_R_equivalents 0.0712
_diffrn_reflns_av_unetI/netI 0.0514
_diffrn_reflns_Laue_measured_fraction_full 0.997
_diffrn_reflns_Laue_measured_fraction_max 0.997
_diffrn_reflns_limit_h_max 9
_diffrn_reflns_limit_h_min -9
_diffrn_reflns_limit_k_max 13
_diffrn_reflns_limit_k_min -13
_diffrn_reflns_limit_l_max 14
_diffrn_reflns_limit_l_min -15
_diffrn_reflns_number 11452
_diffrn_reflns_point_group_measured_fraction_full 0.997
_diffrn_reflns_point_group_measured_fraction_max 0.997
_diffrn_reflns_theta_full 24.991
_diffrn_reflns_theta_max 24.991
_diffrn_reflns_theta_min 2.531
_exptl_absorpt_coefficient_mu 4.382
_exptl_absorpt_correction_T_max 0.616
_exptl_absorpt_correction_T_min 0.496
_exptl_absorpt_correction_type multi-scan
_exptl_absorpt_process_details 'SADABS (Sheldrick, 2003)'
_exptl_crystal_colour 'light green'
_exptl_crystal_density_diffrn 2.369
_exptl_crystal_description block
_exptl_crystal_F_000 752
_exptl_crystal_size_max 0.18
_exptl_crystal_size_mid 0.11
_exptl_crystal_size_min 0.09
_refine_diff_density_max 1.262
_refine_diff_density_min -1.106
_refine_diff_density_rms 0.157
_refine_ls_extinction_method none
_refine_ls_goodness_of_fit_ref 1.020
_refine_ls_hydrogen_treatment constr
_refine_ls_matrix_type full
_refine_ls_number_parameters 134
_refine_ls_number_reflns 1804
_refine_ls_number_restraints 0
_refine_ls_restrained_S_all 1.020
_refine_ls_R_factor_all 0.0497
_refine_ls_R_factor_gt 0.0376
_refine_ls_shift/su_max 0.001
_refine_ls_shift/su_mean 0.000
_refine_ls_structure_factor_coef Fsqd
_refine_ls_weighting_details 'w=1/[\s^2^(Fo^2^)+(0.0469P)^2^+0.4163P] where P=(Fo^2^+2Fc^2^)/3'
_refine_ls_weighting_scheme calc
_refine_ls_wR_factor_gt 0.0907
_refine_ls_wR_factor_ref 0.0956
_reflns_Friedel_coverage 0.000
_reflns_number_gt 1423
_reflns_number_total 1804
_reflns_threshold_expression 'I > 2\s(I)'
_cod_data_source_file d4dt02904f2.cif
_cod_data_source_block 1c
_cod_original_sg_symbol_H-M 'P 21/c'
_cod_database_code 7717694
_shelx_shelxl_version_number 2019/1
_shelx_space_group_comment
;
The symmetry employed for this shelxl refinement is uniquely defined
by the following loop, which should always be used as a source of
symmetry information in preference to the above space-group names.
They are only intended as comments.
;

loop_
_space_group_symop_operation_xyz
'x, y, z'
'-x, y+1/2, -z+1/2'
'-x, -y, -z'
'x, -y-1/2, z-1/2'

loop_
_atom_site_label
_atom_site_type_symbol
_atom_site_fract_x
_atom_site_fract_y
_atom_site_fract_z
_atom_site_U_iso_or_equiv
_atom_site_adp_type
_atom_site_occupancy
_atom_site_site_symmetry_order
_atom_site_calc_flag
_atom_site_refinement_flags_posn
_atom_site_refinement_flags_adp
_atom_site_refinement_flags_occupancy
_atom_site_disorder_assembly
_atom_site_disorder_group
I1 I 1.00398(6) 0.68206(4) 0.58724(4) 0.03632(19) Uani 1 1 d . . . . .
Cu1 Cu 0.500000 0.500000 0.500000 0.0292(3) Uani 1 2 d S . P . .
Cl1 Cl 0.6788(2) 0.20749(15) 0.59431(14) 0.0304(4) Uani 1 1 d . . . . .
O3 O 0.6605(7) 0.2350(5) 0.6950(4) 0.0477(14) Uani 1 1 d . . . . .
N1 N 0.6458(7) 0.5656(4) 0.4182(4) 0.0257(12) Uani 1 1 d . . . . .
N3 N 0.3276(8) 0.4545(5) 0.3396(5) 0.0328(13) Uani 1 1 d . . . . .
H3 H 0.226261 0.413538 0.323567 0.039 Uiso 1 1 calc R U . . .
N2 N 0.5437(7) 0.5417(5) 0.3013(4) 0.0260(12) Uani 1 1 d . . . . .
O2 O 0.8441(8) 0.1380(5) 0.6215(5) 0.0610(16) Uani 1 1 d . . . . .
O1 O 0.6875(10) 0.3145(5) 0.5394(6) 0.072(2) Uani 1 1 d . . . . .
C4 C 0.3659(9) 0.4850(6) 0.2629(6) 0.0280(15) Uani 1 1 d . . . . .
C1 C 0.7945(9) 0.6255(6) 0.4291(6) 0.0287(15) Uani 1 1 d . . . . .
C3 C 0.6351(9) 0.5892(6) 0.2458(6) 0.0305(16) Uani 1 1 d . . . . .
H3A H 0.594981 0.584876 0.167242 0.037 Uiso 1 1 calc R U . . .
C2 C 0.7934(10) 0.6435(6) 0.3231(6) 0.0327(16) Uani 1 1 d . . . . .
H2 H 0.883329 0.684490 0.309500 0.039 Uiso 1 1 calc R U . . .
C5 C 0.2519(9) 0.4724(6) 0.1362(5) 0.0320(16) Uani 1 1 d . . . . .
H5A H 0.128422 0.440790 0.118104 0.048 Uiso 1 1 calc R U . . .
H5B H 0.315735 0.418719 0.108112 0.048 Uiso 1 1 calc R U . . .
H5C H 0.237981 0.549691 0.100672 0.048 Uiso 1 1 calc R U . . .
O4 O 0.5182(10) 0.1415(7) 0.5210(6) 0.093(3) Uani 1 1 d . . . . .

loop_
_atom_site_aniso_label
_atom_site_aniso_U_11
_atom_site_aniso_U_22
_atom_site_aniso_U_33
_atom_site_aniso_U_23
_atom_site_aniso_U_13
_atom_site_aniso_U_12
I1 0.0353(3) 0.0429(3) 0.0293(3) -0.0006(2) 0.0136(2) -0.0048(2)
Cu1 0.0418(7) 0.0307(6) 0.0258(6) -0.0003(5) 0.0247(6) -0.0049(5)
Cl1 0.0313(9) 0.0359(9) 0.0292(9) -0.0013(7) 0.0184(8) -0.0003(7)
O3 0.050(3) 0.067(4) 0.029(3) 0.004(3) 0.020(3) 0.026(3)
N1 0.036(3) 0.023(3) 0.021(3) -0.001(2) 0.016(3) 0.001(2)
N3 0.042(3) 0.033(3) 0.032(3) -0.004(3) 0.024(3) -0.011(3)
N2 0.033(3) 0.027(3) 0.024(3) -0.002(2) 0.018(3) -0.006(2)
O2 0.065(4) 0.069(4) 0.066(4) 0.013(3) 0.044(3) 0.037(3)
O1 0.111(5) 0.041(3) 0.113(6) 0.028(3) 0.093(5) 0.026(3)
C4 0.032(4) 0.023(3) 0.030(4) -0.006(3) 0.016(3) 0.003(3)
C1 0.028(3) 0.026(3) 0.032(4) 0.003(3) 0.014(3) 0.003(3)
C3 0.038(4) 0.038(4) 0.025(4) 0.005(3) 0.022(3) 0.005(3)
C2 0.031(4) 0.038(4) 0.032(4) 0.005(3) 0.017(3) -0.003(3)
C5 0.031(4) 0.042(4) 0.024(4) -0.002(3) 0.014(3) -0.006(3)
O4 0.080(5) 0.153(7) 0.061(4) -0.052(5) 0.046(4) -0.065(5)

loop_
_atom_type_symbol
_atom_type_description
_atom_type_scat_dispersion_real
_atom_type_scat_dispersion_imag
_atom_type_scat_source
C C 0.0033 0.0016 'International Tables Vol C Tables 4.2.6.8 and 6.1.1.4'
H H 0.0000 0.0000 'International Tables Vol C Tables 4.2.6.8 and 6.1.1.4'
Cl Cl 0.1484 0.1585 'International Tables Vol C Tables 4.2.6.8 and 6.1.1.4'
Cu Cu 0.3201 1.2651 'International Tables Vol C Tables 4.2.6.8 and 6.1.1.4'
I I -0.4742 1.8119 'International Tables Vol C Tables 4.2.6.8 and 6.1.1.4'
N N 0.0061 0.0033 'International Tables Vol C Tables 4.2.6.8 and 6.1.1.4'
O O 0.0106 0.0060 'International Tables Vol C Tables 4.2.6.8 and 6.1.1.4'

loop_
_geom_angle_atom_site_label_1
_geom_angle_atom_site_label_2
_geom_angle_atom_site_label_3
_geom_angle
_geom_angle_site_symmetry_1
_geom_angle_site_symmetry_3
_geom_angle_publ_flag
N3 Cu1 N3 180.0 3_666 . ?
N3 Cu1 N1 100.9(2) 3_666 . ?
N3 Cu1 N1 79.1(2) . . ?
N3 Cu1 N1 79.1(2) 3_666 3_666 ?
N3 Cu1 N1 100.9(2) . 3_666 ?
N1 Cu1 N1 180.0 . 3_666 ?
N3 Cu1 O1 86.4(2) 3_666 . ?
N3 Cu1 O1 93.6(2) . . ?
N1 Cu1 O1 88.71(18) . . ?
N1 Cu1 O1 91.29(19) 3_666 . ?
O4 Cl1 O1 109.6(5) . . ?
O4 Cl1 O2 109.1(4) . . ?
O1 Cl1 O2 109.4(4) . . ?
O4 Cl1 O3 107.5(4) . . ?
O1 Cl1 O3 110.0(3) . . ?
O2 Cl1 O3 111.2(3) . . ?
C1 N1 N2 104.7(5) . . ?
C1 N1 Cu1 145.9(5) . . ?
N2 N1 Cu1 109.3(4) . . ?
C4 N3 Cu1 119.6(5) . . ?
C4 N3 H3 120.2 . . ?
Cu1 N3 H3 120.2 . . ?
C3 N2 N1 109.7(5) . . ?
C3 N2 C4 132.8(6) . . ?
N1 N2 C4 117.2(5) . . ?
Cl1 O1 Cu1 130.6(3) . . ?
N3 C4 N2 114.6(6) . . ?
N3 C4 C5 129.8(6) . . ?
N2 C4 C5 115.6(5) . . ?
N1 C1 C2 111.9(6) . . ?
N1 C1 I1 122.1(5) . . ?
C2 C1 I1 126.0(5) . . ?
C2 C3 N2 108.3(6) . . ?
C2 C3 H3A 125.8 . . ?
N2 C3 H3A 125.8 . . ?
C3 C2 C1 105.3(6) . . ?
C3 C2 H2 127.4 . . ?
C1 C2 H2 127.4 . . ?
C4 C5 H5A 109.5 . . ?
C4 C5 H5B 109.5 . . ?
H5A C5 H5B 109.5 . . ?
C4 C5 H5C 109.5 . . ?
H5A C5 H5C 109.5 . . ?
H5B C5 H5C 109.5 . . ?

loop_
_geom_bond_atom_site_label_1
_geom_bond_atom_site_label_2
_geom_bond_distance
_geom_bond_site_symmetry_2
_geom_bond_publ_flag
I1 C1 2.068(7) . ?
Cu1 N3 1.976(5) 3_666 ?
Cu1 N3 1.976(5) . ?
Cu1 N1 2.042(5) . ?
Cu1 N1 2.042(5) 3_666 ?
Cu1 O1 2.454(5) . ?
Cl1 O4 1.398(6) . ?
Cl1 O1 1.410(5) . ?
Cl1 O2 1.417(5) . ?
Cl1 O3 1.429(5) . ?
N1 C1 1.302(8) . ?
N1 N2 1.391(7) . ?
N3 C4 1.227(8) . ?
N3 H3 0.8600 . ?
N2 C3 1.350(7) . ?
N2 C4 1.406(8) . ?
C4 C5 1.488(9) . ?
C1 C2 1.402(9) . ?
C3 C2 1.339(9) . ?
C3 H3A 0.9300 . ?
C2 H2 0.9300 . ?
C5 H5A 0.9600 . ?
C5 H5B 0.9600 . ?
C5 H5C 0.9600 . ?

loop_
_geom_torsion_atom_site_label_1
_geom_torsion_atom_site_label_2
_geom_torsion_atom_site_label_3
_geom_torsion_atom_site_label_4
_geom_torsion
_geom_torsion_site_symmetry_1
_geom_torsion_site_symmetry_2
_geom_torsion_site_symmetry_3
_geom_torsion_site_symmetry_4
_geom_torsion_publ_flag
C1 N1 N2 C3 -0.4(7) . . . . ?
Cu1 N1 N2 C3 177.4(4) . . . . ?
C1 N1 N2 C4 -175.2(5) . . . . ?
Cu1 N1 N2 C4 2.6(6) . . . . ?
O4 Cl1 O1 Cu1 74.6(6) . . . . ?
O2 Cl1 O1 Cu1 -165.9(5) . . . . ?
O3 Cl1 O1 Cu1 -43.5(6) . . . . ?
Cu1 N3 C4 N2 5.7(8) . . . . ?
Cu1 N3 C4 C5 -173.5(5) . . . . ?
C3 N2 C4 N3 -178.8(6) . . . . ?
N1 N2 C4 N3 -5.4(8) . . . . ?
C3 N2 C4 C5 0.5(10) . . . . ?
N1 N2 C4 C5 173.9(5) . . . . ?
N2 N1 C1 C2 0.7(7) . . . . ?
Cu1 N1 C1 C2 -175.5(6) . . . . ?
N2 N1 C1 I1 -178.3(4) . . . . ?
Cu1 N1 C1 I1 5.4(11) . . . . ?
N1 N2 C3 C2 -0.2(7) . . . . ?
C4 N2 C3 C2 173.6(6) . . . . ?
N2 C3 C2 C1 0.6(7) . . . . ?
N1 C1 C2 C3 -0.9(8) . . . . ?
I1 C1 C2 C3 178.2(5) . . . . ?
